data_1518049
loop_
_publ_author_name
'Mitra, Shubhanjan'
'Chakraborty, Amrita'
'Mishra, Subhajit'
'Majee, Adinath'
'Hajra, Alakananda'

_publ_section_title
;
 Copper(I)-Catalyzed Oxidative Coupling between 2-Aminobenzothiazole and
 Terminal Alkyne: Formation of Benzothiazine.
;
_journal_issue 21
_journal_name_full 'Organic letters'
_journal_page_first 5652
_journal_page_last 5655
_journal_paper_doi 10.1021/ol502729c
_journal_volume 16
_journal_year 2014
_chemical_formula_sum 'C15 H10 N2 S'
_chemical_formula_weight 250.31
_chemical_name_systematic
; 
 ? 
;
_space_group_IT_number 14
_symmetry_cell_setting monoclinic
_symmetry_space_group_name_Hall '-P 2yn'
_symmetry_space_group_name_H-M 'P 1 21/n 1'
_atom_sites_solution_hydrogens geom
_atom_sites_solution_primary direct
_atom_sites_solution_secondary difmap
_audit_creation_method SHELXL-97
_cell_angle_alpha 90.00
_cell_angle_beta 91.339(4)
_cell_angle_gamma 90.00
_cell_formula_units_Z 4
_cell_length_a 8.3735(14)
_cell_length_b 14.390(3)
_cell_length_c 10.3466(18)
_cell_measurement_reflns_used 6388
_cell_measurement_temperature 293(2)
_cell_measurement_theta_max 29.68
_cell_measurement_theta_min 2.42
_cell_volume 1246.4(4)
_computing_cell_refinement 'Bruker SAINT'
_computing_data_collection 'Bruker APEX2'
_computing_data_reduction 'Bruker SAINT'
_computing_molecular_graphics 'MERCURY 3.2'
_computing_publication_material 'ORTEP 3V.2'
_computing_structure_refinement 'SHELXL-97 (Sheldrick, 2008)'
_computing_structure_solution 'SHELXS-97 (Sheldrick, 2008)'
_diffrn_ambient_temperature 293(2)
_diffrn_measured_fraction_theta_full 0.995
_diffrn_measured_fraction_theta_max 0.995
_diffrn_measurement_device_type 'Bruker APEX-II CCD'
_diffrn_measurement_method '\f and \w scans'
_diffrn_radiation_monochromator graphite
_diffrn_radiation_source 'fine-focus sealed tube'
_diffrn_radiation_type MoK\a
_diffrn_radiation_wavelength 0.71073
_diffrn_reflns_av_R_equivalents 0.0475
_diffrn_reflns_av_sigmaI/netI 0.0337
_diffrn_reflns_limit_h_max 9
_diffrn_reflns_limit_h_min -9
_diffrn_reflns_limit_k_max 17
_diffrn_reflns_limit_k_min -17
_diffrn_reflns_limit_l_max 12
_diffrn_reflns_limit_l_min -12
_diffrn_reflns_number 10542
_diffrn_reflns_theta_full 25.00
_diffrn_reflns_theta_max 25.00
_diffrn_reflns_theta_min 2.42
_exptl_absorpt_coefficient_mu 0.241
_exptl_absorpt_correction_T_max 0.9625
_exptl_absorpt_correction_T_min 0.9184
_exptl_absorpt_correction_type multi-scan
_exptl_absorpt_process_details SADABS
_exptl_crystal_colour YELLOW
_exptl_crystal_density_diffrn 1.334
_exptl_crystal_density_method 'not measured'
_exptl_crystal_description BLOCK
_exptl_crystal_F_000 520
_exptl_crystal_size_max 0.36
_exptl_crystal_size_mid 0.28
_exptl_crystal_size_min 0.16
_refine_diff_density_max 0.347
_refine_diff_density_min -0.471
_refine_diff_density_rms 0.108
_refine_ls_extinction_method none
_refine_ls_goodness_of_fit_ref 0.947
_refine_ls_hydrogen_treatment mixed
_refine_ls_matrix_type full
_refine_ls_number_parameters 163
_refine_ls_number_reflns 2175
_refine_ls_number_restraints 0
_refine_ls_restrained_S_all 0.947
_refine_ls_R_factor_all 0.0532
_refine_ls_R_factor_gt 0.0479
_refine_ls_shift/su_max 0.000
_refine_ls_shift/su_mean 0.000
_refine_ls_structure_factor_coef Fsqd
_refine_ls_weighting_details 'calc w=1/[\s^2^(Fo^2^)+(0.1000P)^2^+0.7810P] where P=(Fo^2^+2Fc^2^)/3'
_refine_ls_weighting_scheme calc
_refine_ls_wR_factor_gt 0.1380
_refine_ls_wR_factor_ref 0.1460
_reflns_number_gt 1912
_reflns_number_total 2175
_reflns_threshold_expression >2sigma(I)
_cod_data_source_file ol502729c_si_002.cif
_cod_data_source_block tkg051213_0m
_cod_depositor_comments
;
The following automatic conversions were performed:

'_symmetry_cell_setting' value 'Monoclinic' changed to 'monoclinic'
according to
/home/saulius/struct/COD-crude-data--automatic-downloads/rss-feeds/ACS/lib/dictionaries/cif_core.dic
dictionary named 'cif_core.dic' version 2.4.2 from
2011-04-26.

'_exptl_absorpt_correction_type' value 'MULTI-SCAN'
changed to 'multi-scan' according to
/home/saulius/struct/COD-crude-data--automatic-downloads/rss-feeds/ACS/lib/dictionaries/cif_core.dic
dictionary named 'cif_core.dic' version 2.4.2 from 2011-04-26.

Automatic conversion script
Id: cif_fix_values 2827 2014-09-09 07:05:25Z andrius 

 Adding full bibliography for 1518049.cif.
;
_cod_original_sg_symbol_H-M 'P2(1)/n  '
_cod_database_code 1518049

loop_
_symmetry_equiv_pos_as_xyz
'x, y, z'
'-x+1/2, y+1/2, -z+1/2'
'-x, -y, -z'
'x-1/2, -y-1/2, z-1/2'

loop_
_atom_site_label
_atom_site_type_symbol
_atom_site_fract_x
_atom_site_fract_y
_atom_site_fract_z
_atom_site_U_iso_or_equiv
_atom_site_adp_type
_atom_site_occupancy
_atom_site_symmetry_multiplicity
_atom_site_calc_flag
_atom_site_refinement_flags
S1 S 0.78263(7) 0.09750(4) 0.99969(6) 0.0436(2) Uani 1 1 d .
N1 N 0.9016(2) 0.06833(13) 0.73242(16) 0.0352(4) Uani 1 1 d .
N2 N 0.8876(3) 0.10890(15) 0.4999(2) 0.0550(6) Uani 1 1 d .
C11 C 0.8963(3) 0.09016(14) 0.6075(2) 0.0357(5) Uani 1 1 d .
C9 C 0.7415(2) 0.00025(15) 0.9007(2) 0.0342(5) Uani 1 1 d .
C7 C 1.0120(3) 0.11431(13) 0.8189(2) 0.0311(5) Uani 1 1 d .
C10 C 0.8038(2) -0.00624(14) 0.7772(2) 0.0327(5) Uani 1 1 d .
C1 C 1.1703(2) 0.13572(14) 0.76778(19) 0.0316(5) Uani 1 1 d .
C8 C 0.9682(3) 0.12899(15) 0.9393(2) 0.0346(5) Uani 1 1 d .
H8 H 1.0409 0.1579 0.9955 0.042 Uiso 1 1 calc R
C6 C 1.2460(3) 0.21898(16) 0.7975(2) 0.0397(5) Uani 1 1 d .
H6 H 1.1934 0.2635 0.8458 0.048 Uiso 1 1 calc R
C15 C 0.6463(3) -0.07157(16) 0.9447(2) 0.0425(5) Uani 1 1 d .
H15 H 0.6067 -0.0692 1.0279 0.051 Uiso 1 1 calc R
C2 C 1.2505(3) 0.06970(18) 0.6944(2) 0.0439(6) Uani 1 1 d .
H2 H 1.2012 0.0137 0.6731 0.053 Uiso 1 1 calc R
C12 C 0.7704(3) -0.08195(16) 0.6997(2) 0.0426(6) Uani 1 1 d .
H12 H 0.8139 -0.0863 0.6181 0.051 Uiso 1 1 calc R
C5 C 1.3984(3) 0.23634(19) 0.7559(3) 0.0510(6) Uani 1 1 d .
H5 H 1.4481 0.2924 0.7764 0.061 Uiso 1 1 calc R
C4 C 1.4773(3) 0.1710(2) 0.6842(3) 0.0557(7) Uani 1 1 d .
H4 H 1.5802 0.1826 0.6565 0.067 Uiso 1 1 calc R
C13 C 0.6722(3) -0.15129(18) 0.7441(3) 0.0534(7) Uani 1 1 d .
H13 H 0.6475 -0.2019 0.6914 0.064 Uiso 1 1 calc R
C3 C 1.4026(3) 0.0880(2) 0.6538(3) 0.0555(7) Uani 1 1 d .
H3 H 1.4558 0.0439 0.6052 0.067 Uiso 1 1 calc R
C14 C 0.6102(3) -0.14601(17) 0.8664(3) 0.0513(7) Uani 1 1 d .
H14 H 0.5440 -0.1930 0.8958 0.062 Uiso 1 1 calc R

loop_
_atom_site_aniso_label
_atom_site_aniso_U_11
_atom_site_aniso_U_22
_atom_site_aniso_U_33
_atom_site_aniso_U_23
_atom_site_aniso_U_13
_atom_site_aniso_U_12
S1 0.0415(4) 0.0486(4) 0.0411(4) -0.0087(2) 0.0102(3) -0.0023(2)
N1 0.0368(10) 0.0385(10) 0.0302(9) 0.0017(7) -0.0038(7) -0.0080(8)
N2 0.0790(17) 0.0482(12) 0.0374(12) 0.0046(9) -0.0055(11) -0.0065(11)
C11 0.0403(12) 0.0301(10) 0.0365(13) -0.0009(9) -0.0036(9) -0.0024(8)
C9 0.0292(10) 0.0352(11) 0.0382(11) 0.0015(9) -0.0014(8) 0.0045(8)
C7 0.0322(11) 0.0259(10) 0.0349(11) -0.0012(8) -0.0026(8) -0.0005(8)
C10 0.0263(10) 0.0320(10) 0.0396(11) 0.0029(8) -0.0023(8) -0.0003(8)
C1 0.0317(11) 0.0328(11) 0.0303(10) 0.0000(8) -0.0023(8) -0.0007(8)
C8 0.0339(11) 0.0346(11) 0.0352(11) -0.0045(8) -0.0021(9) -0.0009(8)
C6 0.0387(12) 0.0378(12) 0.0428(12) -0.0023(9) 0.0023(10) -0.0030(9)
C15 0.0321(11) 0.0426(12) 0.0529(14) 0.0114(10) 0.0041(10) 0.0038(9)
C2 0.0426(13) 0.0456(13) 0.0435(13) -0.0124(10) -0.0004(10) 0.0031(10)
C12 0.0371(12) 0.0399(12) 0.0509(14) -0.0091(10) -0.0002(10) -0.0010(9)
C5 0.0435(13) 0.0522(15) 0.0572(15) 0.0002(12) 0.0003(11) -0.0138(11)
C4 0.0361(13) 0.0762(19) 0.0552(15) 0.0008(13) 0.0070(11) -0.0054(12)
C13 0.0434(14) 0.0384(13) 0.0785(19) -0.0120(12) 0.0025(13) -0.0066(10)
C3 0.0463(15) 0.0693(18) 0.0514(15) -0.0125(13) 0.0087(12) 0.0088(12)
C14 0.0399(13) 0.0369(13) 0.0771(18) 0.0089(12) 0.0038(12) -0.0071(10)

loop_
_atom_type_symbol
_atom_type_description
_atom_type_scat_dispersion_real
_atom_type_scat_dispersion_imag
_atom_type_scat_source
C C 0.0033 0.0016 'International Tables Vol C Tables 4.2.6.8 and 6.1.1.4'
H H 0.0000 0.0000 'International Tables Vol C Tables 4.2.6.8 and 6.1.1.4'
N N 0.0061 0.0033 'International Tables Vol C Tables 4.2.6.8 and 6.1.1.4'
S S 0.1246 0.1234 'International Tables Vol C Tables 4.2.6.8 and 6.1.1.4'

loop_
_geom_angle_atom_site_label_1
_geom_angle_atom_site_label_2
_geom_angle_atom_site_label_3
_geom_angle
C8 S1 C9 99.28(10)
C11 N1 C10 119.01(17)
C11 N1 C7 120.25(18)
C10 N1 C7 120.58(16)
N2 C11 N1 178.2(3)
C15 C9 C10 118.7(2)
C15 C9 S1 120.38(17)
C10 C9 S1 120.88(17)
C8 C7 N1 118.19(19)
C8 C7 C1 125.20(19)
N1 C7 C1 116.47(18)
C12 C10 C9 120.7(2)
C12 C10 N1 120.9(2)
C9 C10 N1 118.34(19)
C6 C1 C2 119.0(2)
C6 C1 C7 120.80(19)
C2 C1 C7 120.07(19)
C7 C8 S1 124.25(17)
C5 C6 C1 120.6(2)
C14 C15 C9 120.5(2)
C3 C2 C1 119.7(2)
C10 C12 C13 119.5(2)
C4 C5 C6 120.2(2)
C5 C4 C3 119.6(2)
C12 C13 C14 120.3(2)
C2 C3 C4 120.9(2)
C15 C14 C13 120.1(2)

loop_
_geom_bond_atom_site_label_1
_geom_bond_atom_site_label_2
_geom_bond_distance
S1 C8 1.748(2)
S1 C9 1.763(2)
N1 C11 1.330(3)
N1 C10 1.433(3)
N1 C7 1.433(3)
N2 C11 1.146(3)
C9 C15 1.389(3)
C9 C10 1.394(3)
C7 C8 1.324(3)
C7 C1 1.472(3)
C10 C12 1.377(3)
C1 C6 1.386(3)
C1 C2 1.397(3)
C6 C5 1.379(3)
C15 C14 1.372(4)
C2 C3 1.376(4)
C12 C13 1.379(4)
C5 C4 1.376(4)
C4 C3 1.380(4)
C13 C14 1.381(4)
